data_2227868
loop_
_publ_author_name
'Xue, Ling-Wei'
'Zhao, Gan-Qing'
'Han, Yong-Jun'
'Feng, Yun-Xiao'

_publ_section_title
;
 <i>catena</i>-Poly[[{2-[(2-hydroxyethyl)iminomethyl]-6-methoxyphenolato}copper(II)]-\m-thiocyanato]
;
_journal_coeditor_code OM2356
_journal_issue 9
_journal_name_full 'Acta Crystallographica Section E'
_journal_page_first m1172
_journal_page_last m1173
_journal_paper_doi 10.1107/S1600536810034021
_journal_volume 66
_journal_year 2010
_chemical_formula_iupac '[Cu (C10 H12 N O3) (N C S)]'
_chemical_formula_moiety 'C11 H12 Cu N2 O3 S'
_chemical_formula_sum 'C11 H12 Cu N2 O3 S'
_chemical_formula_weight 315.83
_chemical_name_systematic
;
<i>catena</i>-Poly[[{2-[(2-hydroxyethyl)iminomethyl]-6-
methoxyphenolato}copper(II)]-\m-thiocyanato]
;
_space_group_IT_number 14
_symmetry_cell_setting monoclinic
_symmetry_space_group_name_Hall '-P 2ybc'
_symmetry_space_group_name_H-M 'P 1 21/c 1'
_atom_sites_solution_hydrogens geom
_atom_sites_solution_primary direct
_atom_sites_solution_secondary difmap
_audit_creation_method SHELXL-97
_cell_angle_alpha 90.00
_cell_angle_beta 94.122(2)
_cell_angle_gamma 90.00
_cell_formula_units_Z 4
_cell_length_a 10.123(2)
_cell_length_b 11.812(2)
_cell_length_c 10.264(2)
_cell_measurement_reflns_used 1160
_cell_measurement_temperature 298(2)
_cell_measurement_theta_max 24.5
_cell_measurement_theta_min 2.5
_cell_volume 1224.1(4)
_computing_cell_refinement 'SAINT (Bruker, 1998)'
_computing_data_collection 'SMART (Bruker, 1998)'
_computing_data_reduction 'SAINT (Bruker, 1998)'
_computing_molecular_graphics 'SHELXTL (Sheldrick, 2008)'
_computing_publication_material 'SHELXTL (Sheldrick, 2008)'
_computing_structure_refinement 'SHELXL97 (Sheldrick, 2008)'
_computing_structure_solution 'SHELXS97 (Sheldrick, 2008)'
_diffrn_ambient_temperature 298(2)
_diffrn_measured_fraction_theta_full 0.976
_diffrn_measured_fraction_theta_max 0.976
_diffrn_measurement_device_type 'Bruker SMART CCD area-detector'
_diffrn_measurement_method \w
_diffrn_radiation_monochromator graphite
_diffrn_radiation_source 'fine-focus sealed tube'
_diffrn_radiation_type MoK\a
_diffrn_radiation_wavelength 0.71073
_diffrn_reflns_av_R_equivalents 0.0428
_diffrn_reflns_av_sigmaI/netI 0.0626
_diffrn_reflns_limit_h_max 12
_diffrn_reflns_limit_h_min -12
_diffrn_reflns_limit_k_max 9
_diffrn_reflns_limit_k_min -15
_diffrn_reflns_limit_l_max 13
_diffrn_reflns_limit_l_min -10
_diffrn_reflns_number 6414
_diffrn_reflns_theta_full 27.00
_diffrn_reflns_theta_max 27.00
_diffrn_reflns_theta_min 2.63
_diffrn_standards_number 0
_exptl_absorpt_coefficient_mu 1.955
_exptl_absorpt_correction_T_max 0.6958
_exptl_absorpt_correction_T_min 0.6620
_exptl_absorpt_correction_type multi-scan
_exptl_absorpt_process_details '(SADABS; Sheldrick, 1996)'
_exptl_crystal_colour blue
_exptl_crystal_density_diffrn 1.714
_exptl_crystal_density_method 'not measured'
_exptl_crystal_description block
_exptl_crystal_F_000 644
_exptl_crystal_size_max 0.23
_exptl_crystal_size_mid 0.20
_exptl_crystal_size_min 0.20
_refine_diff_density_max 0.364
_refine_diff_density_min -0.393
_refine_ls_extinction_method none
_refine_ls_goodness_of_fit_ref 1.041
_refine_ls_hydrogen_treatment mixed
_refine_ls_matrix_type full
_refine_ls_number_parameters 167
_refine_ls_number_reflns 2602
_refine_ls_number_restraints 1
_refine_ls_restrained_S_all 1.041
_refine_ls_R_factor_all 0.0757
_refine_ls_R_factor_gt 0.0459
_refine_ls_shift/su_max 0.000
_refine_ls_shift/su_mean 0.000
_refine_ls_structure_factor_coef Fsqd
_refine_ls_weighting_details 'calc w=1/[\s^2^(Fo^2^)+(0.0374P)^2^+0.2873P] where P=(Fo^2^+2Fc^2^)/3'
_refine_ls_weighting_scheme calc
_refine_ls_wR_factor_gt 0.0869
_refine_ls_wR_factor_ref 0.0966
_reflns_number_gt 1875
_reflns_number_total 2602
_reflns_threshold_expression I>2\s(I)
_cod_data_source_file om2356.cif
_cod_data_source_block I
_cod_original_sg_symbol_H-M 'P 21/c'
_cod_database_code 2227868
_cod_database_fobs_code 2227868

loop_
_symmetry_equiv_pos_as_xyz
'x, y, z'
'-x, y+1/2, -z+1/2'
'-x, -y, -z'
'x, -y-1/2, z-1/2'

loop_
_atom_site_type_symbol
_atom_site_label
_atom_site_fract_x
_atom_site_fract_y
_atom_site_fract_z
_atom_site_U_iso_or_equiv
_atom_site_adp_type
_atom_site_calc_flag
_atom_site_refinement_flags
_atom_site_occupancy
_atom_site_disorder_assembly
_atom_site_disorder_group
Cu Cu1 0.53293(4) 0.44688(4) 0.14711(4) 0.03113(16) Uani d . 1 . .
N N1 0.5018(3) 0.5378(2) 0.2957(3) 0.0287(7) Uani d . 1 . .
N N2 0.5887(3) 0.3555(3) 0.0048(3) 0.0347(8) Uani d . 1 . .
O O1 0.3542(2) 0.3978(2) 0.1187(2) 0.0313(6) Uani d . 1 . .
O O2 0.6958(2) 0.5474(2) 0.1426(3) 0.0369(7) Uani d D 1 . .
O O3 0.1241(2) 0.3292(2) 0.0317(3) 0.0502(8) Uani d . 1 . .
S S1 0.69266(9) 0.20646(9) -0.17233(10) 0.0367(3) Uani d . 1 . .
C C1 0.2666(3) 0.5001(3) 0.2971(4) 0.0299(9) Uani d . 1 . .
C C2 0.2552(3) 0.4302(3) 0.1865(4) 0.0282(8) Uani d . 1 . .
C C3 0.1256(4) 0.3941(3) 0.1410(4) 0.0356(9) Uani d . 1 . .
C C4 0.0163(4) 0.4253(4) 0.2056(4) 0.0467(11) Uani d . 1 . .
H H4 -0.0676 0.4013 0.1746 0.056 Uiso calc R 1 . .
C C5 0.0312(4) 0.4923(4) 0.3164(5) 0.0512(12) Uani d . 1 . .
H H5 -0.0428 0.5120 0.3602 0.061 Uiso calc R 1 . .
C C6 0.1528(4) 0.5294(4) 0.3616(4) 0.0423(11) Uani d . 1 . .
H H6 0.1613 0.5747 0.4358 0.051 Uiso calc R 1 . .
C C7 0.3894(4) 0.5518(3) 0.3442(3) 0.0308(9) Uani d . 1 . .
H H7 0.3874 0.5995 0.4161 0.037 Uiso calc R 1 . .
C C8 0.6186(4) 0.6025(3) 0.3450(4) 0.0353(10) Uani d . 1 . .
H H8A 0.6777 0.5550 0.3997 0.042 Uiso calc R 1 . .
H H8B 0.5922 0.6665 0.3964 0.042 Uiso calc R 1 . .
C C9 0.6868(4) 0.6430(3) 0.2283(4) 0.0394(10) Uani d . 1 . .
H H9A 0.6362 0.7034 0.1844 0.047 Uiso calc R 1 . .
H H9B 0.7744 0.6714 0.2551 0.047 Uiso calc R 1 . .
C C10 -0.0026(4) 0.2961(4) -0.0268(5) 0.0643(15) Uani d . 1 . .
H H10A -0.0477 0.2509 0.0338 0.096 Uiso calc R 1 . .
H H10B 0.0091 0.2528 -0.1043 0.096 Uiso calc R 1 . .
H H10C -0.0542 0.3624 -0.0492 0.096 Uiso calc R 1 . .
C C11 0.6318(3) 0.2926(3) -0.0683(4) 0.0265(8) Uani d . 1 . .
H H2 0.701(5) 0.568(4) 0.0643(18) 0.080 Uiso d D 1 . .

loop_
_atom_site_aniso_label
_atom_site_aniso_U_11
_atom_site_aniso_U_22
_atom_site_aniso_U_33
_atom_site_aniso_U_12
_atom_site_aniso_U_13
_atom_site_aniso_U_23
Cu1 0.0286(2) 0.0349(3) 0.0305(3) -0.0015(2) 0.00595(18) -0.0093(2)
N1 0.0324(16) 0.0280(19) 0.0260(17) 0.0028(13) 0.0036(13) -0.0012(14)
N2 0.0380(17) 0.038(2) 0.0291(19) 0.0019(15) 0.0067(14) -0.0066(16)
O1 0.0285(13) 0.0328(15) 0.0335(16) -0.0030(11) 0.0085(11) -0.0096(12)
O2 0.0373(14) 0.0396(18) 0.0348(16) -0.0047(12) 0.0100(13) -0.0066(15)
O3 0.0379(15) 0.060(2) 0.052(2) -0.0168(14) 0.0020(13) -0.0150(17)
S1 0.0390(5) 0.0337(6) 0.0376(6) 0.0032(4) 0.0050(4) -0.0110(5)
C1 0.0325(19) 0.030(2) 0.028(2) 0.0055(16) 0.0064(16) 0.0026(18)
C2 0.0301(18) 0.024(2) 0.032(2) -0.0017(16) 0.0092(16) 0.0061(17)
C3 0.038(2) 0.033(2) 0.035(2) -0.0047(18) 0.0054(18) 0.005(2)
C4 0.031(2) 0.060(3) 0.050(3) -0.004(2) 0.0109(19) 0.008(2)
C5 0.039(2) 0.067(3) 0.051(3) 0.008(2) 0.026(2) 0.008(3)
C6 0.045(2) 0.048(3) 0.036(2) 0.011(2) 0.0183(19) 0.002(2)
C7 0.043(2) 0.028(2) 0.022(2) 0.0052(17) 0.0034(16) -0.0042(18)
C8 0.037(2) 0.034(2) 0.035(2) -0.0026(17) -0.0045(17) -0.0041(19)
C9 0.038(2) 0.037(3) 0.042(3) -0.0071(18) -0.0020(18) 0.000(2)
C10 0.050(3) 0.067(3) 0.075(4) -0.029(2) -0.008(2) -0.005(3)
C11 0.0287(18) 0.028(2) 0.022(2) -0.0040(16) -0.0017(15) 0.0055(18)

loop_
_atom_type_symbol
_atom_type_description
_atom_type_scat_dispersion_real
_atom_type_scat_dispersion_imag
_atom_type_scat_source
C C 0.0033 0.0016 'International Tables Vol C Tables 4.2.6.8 and 6.1.1.4'
H H 0.0000 0.0000 'International Tables Vol C Tables 4.2.6.8 and 6.1.1.4'
N N 0.0061 0.0033 'International Tables Vol C Tables 4.2.6.8 and 6.1.1.4'
O O 0.0106 0.0060 'International Tables Vol C Tables 4.2.6.8 and 6.1.1.4'
S S 0.1246 0.1234 'International Tables Vol C Tables 4.2.6.8 and 6.1.1.4'
Cu Cu 0.3201 1.2651 'International Tables Vol C Tables 4.2.6.8 and 6.1.1.4'

loop_
_geom_angle_atom_site_label_1
_geom_angle_atom_site_label_2
_geom_angle_atom_site_label_3
_geom_angle_site_symmetry_1
_geom_angle_site_symmetry_3
_geom_angle
_geom_angle_publ_flag
O1 Cu1 N1 . . 94.82(11) y
O1 Cu1 N2 . . 92.31(11) y
N1 Cu1 N2 . . 172.47(12) y
O1 Cu1 O2 . . 159.63(11) y
N1 Cu1 O2 . . 82.55(12) y
N2 Cu1 O2 . . 91.59(12) y
O1 Cu1 S1 . 4_566 112.18(12) y
O2 Cu1 S1 . 4_566 87.96(12) y
N1 Cu1 S1 . 4_566 87.62(12) y
N2 Cu1 S1 . 4_566 87.45(12) y
C7 N1 C8 . . 120.9(3) ?
C7 N1 Cu1 . . 125.7(3) ?
C8 N1 Cu1 . . 113.2(2) ?
C11 N2 Cu1 . . 171.1(3) ?
C2 O1 Cu1 . . 125.6(2) ?
C9 O2 Cu1 . . 110.9(2) ?
C9 O2 H2 . . 111(3) ?
Cu1 O2 H2 . . 107(3) ?
C3 O3 C10 . . 117.2(3) ?
C2 C1 C6 . . 120.1(3) ?
C2 C1 C7 . . 122.8(3) ?
C6 C1 C7 . . 116.9(4) ?
O1 C2 C1 . . 125.3(3) ?
O1 C2 C3 . . 117.2(3) ?
C1 C2 C3 . . 117.5(3) ?
O3 C3 C4 . . 125.9(4) ?
O3 C3 C2 . . 113.3(3) ?
C4 C3 C2 . . 120.9(4) ?
C3 C4 C5 . . 120.2(4) ?
C3 C4 H4 . . 119.9 ?
C5 C4 H4 . . 119.9 ?
C6 C5 C4 . . 120.5(4) ?
C6 C5 H5 . . 119.7 ?
C4 C5 H5 . . 119.7 ?
C5 C6 C1 . . 120.7(4) ?
C5 C6 H6 . . 119.6 ?
C1 C6 H6 . . 119.6 ?
N1 C7 C1 . . 125.7(3) ?
N1 C7 H7 . . 117.1 ?
C1 C7 H7 . . 117.1 ?
N1 C8 C9 . . 107.2(3) ?
N1 C8 H8A . . 110.3 ?
C9 C8 H8A . . 110.3 ?
N1 C8 H8B . . 110.3 ?
C9 C8 H8B . . 110.3 ?
H8A C8 H8B . . 108.5 ?
O2 C9 C8 . . 106.9(3) ?
O2 C9 H9A . . 110.3 ?
C8 C9 H9A . . 110.3 ?
O2 C9 H9B . . 110.3 ?
C8 C9 H9B . . 110.3 ?
H9A C9 H9B . . 108.6 ?
O3 C10 H10A . . 109.5 ?
O3 C10 H10B . . 109.5 ?
H10A C10 H10B . . 109.5 ?
O3 C10 H10C . . 109.5 ?
H10A C10 H10C . . 109.5 ?
H10B C10 H10C . . 109.5 ?
N2 C11 S1 . . 179.0(4) ?

loop_
_geom_bond_atom_site_label_1
_geom_bond_atom_site_label_2
_geom_bond_site_symmetry_2
_geom_bond_distance
_geom_bond_publ_flag
Cu1 O1 . 1.902(2) y
Cu1 N1 . 1.910(3) y
Cu1 N2 . 1.933(3) y
Cu1 O2 . 2.035(3) y
Cu1 S1 4_566 2.983(3) y
N1 C7 . 1.285(4) ?
N1 C8 . 1.467(4) ?
N2 C11 . 1.164(4) ?
O1 C2 . 1.317(4) ?
O2 C9 . 1.439(5) ?
O2 H2 . 0.846(10) ?
O3 C3 . 1.357(5) ?
O3 C10 . 1.431(4) ?
S1 C11 . 1.627(4) ?
C1 C2 . 1.401(5) ?
C1 C6 . 1.413(5) ?
C1 C7 . 1.438(5) ?
C2 C3 . 1.426(5) ?
C3 C4 . 1.380(5) ?
C4 C5 . 1.385(6) ?
C4 H4 . 0.9300 ?
C5 C6 . 1.357(6) ?
C5 H5 . 0.9300 ?
C6 H6 . 0.9300 ?
C7 H7 . 0.9300 ?
C8 C9 . 1.502(5) ?
C8 H8A . 0.9700 ?
C8 H8B . 0.9700 ?
C9 H9A . 0.9700 ?
C9 H9B . 0.9700 ?
C10 H10A . 0.9600 ?
C10 H10B . 0.9600 ?
C10 H10C . 0.9600 ?

loop_
_geom_hbond_atom_site_label_D
_geom_hbond_atom_site_label_H
_geom_hbond_atom_site_label_A
_geom_hbond_site_symmetry_A
_geom_hbond_distance_DH
_geom_hbond_distance_HA
_geom_hbond_distance_DA
_geom_hbond_angle_DHA
O2 H2 O1 3_665 0.846(10) 1.96(2) 2.770(4) 160(5)
O2 H2 O3 3_665 0.846(10) 2.41(4) 3.020(4) 129(4)
